data_4117314
loop_
_publ_author_name
'Markus Granitzka'
'Ann-Christin P\"oppler'
'Eike K. Schwarze'
'Daniel Stern'
'Thomas Schulz'
'Michael John'
'Regine Herbst-Irmer'
'Sushil K. Pandey'
'Dietmar Stalke'

_publ_section_title
;
 Aggregation of Donor Base Stabilized 2-Thienyllithium in a Single Crystal
 and in Solution: Distances from X-ray Diffraction and the Nuclear
 Overhauser Effect
;
_journal_name_full 'Journal of the American Chemical Society'
_journal_page_first 1344
_journal_page_last 1351
_journal_paper_doi 10.1021/ja210382c
_journal_volume 134
_journal_year 2012
_chemical_formula_moiety 'C32 H52 Li4 O4 S4'
_chemical_formula_sum 'C32 H52 Li4 O4 S4'
_chemical_formula_weight 656.74
_chemical_name_systematic
; 
 ? 
;
_space_group_IT_number 2
_symmetry_cell_setting triclinic
_symmetry_space_group_name_Hall '-P 1'
_symmetry_space_group_name_H-M 'P -1'
_atom_sites_solution_hydrogens geom
_atom_sites_solution_primary direct
_atom_sites_solution_secondary difmap
_audit_creation_method SHELXL-97
_cell_angle_alpha 85.97(2)
_cell_angle_beta 73.83(2)
_cell_angle_gamma 66.45(2)
_cell_formula_units_Z 2
_cell_length_a 10.086(2)
_cell_length_b 11.779(2)
_cell_length_c 17.970(3)
_cell_measurement_reflns_used 7012
_cell_measurement_temperature 99(2)
_cell_measurement_theta_max 22.3725
_cell_measurement_theta_min 2.18
_cell_volume 1877.6(7)
_computing_cell_refinement 'SAINT V7.68A'
_computing_data_collection 'APEX2 v2009.11'
_computing_data_reduction 'SAINT V7.68A'
_computing_molecular_graphics 'XSHELL in SHELXTL-97'
_computing_publication_material 'XSHELL in SHELXTL-97'
_computing_structure_refinement 'SHELXL in SHELXTL Version 2008/3'
_computing_structure_solution 'SHELXS in SHELXTL Version 2008/3'
_diffrn_ambient_temperature 99(2)
_diffrn_measured_fraction_theta_full 0.998
_diffrn_measured_fraction_theta_max 0.998
_diffrn_measurement_device_type 'Bruker Smart Apex II with D8-Goniometer'
_diffrn_measurement_method 'omega scans'
_diffrn_radiation_monochromator mirror
_diffrn_radiation_source 'INCOATEC Mo Microsource'
_diffrn_radiation_type MoK\a
_diffrn_radiation_wavelength 0.71073
_diffrn_reflns_av_R_equivalents 0.0550
_diffrn_reflns_av_sigmaI/netI 0.0371
_diffrn_reflns_limit_h_max 12
_diffrn_reflns_limit_h_min -12
_diffrn_reflns_limit_k_max 14
_diffrn_reflns_limit_k_min -14
_diffrn_reflns_limit_l_max 22
_diffrn_reflns_limit_l_min -22
_diffrn_reflns_number 44903
_diffrn_reflns_theta_full 26.39
_diffrn_reflns_theta_max 26.39
_diffrn_reflns_theta_min 1.18
_exptl_absorpt_coefficient_mu 0.284
_exptl_absorpt_correction_T_max 0.9703
_exptl_absorpt_correction_T_min 0.8525
_exptl_absorpt_correction_type multi-scan
_exptl_absorpt_process_details SADABS-2008/2
_exptl_crystal_colour colorless
_exptl_crystal_density_diffrn 1.162
_exptl_crystal_description block
_exptl_crystal_F_000 704
_exptl_crystal_size_max 0.20
_exptl_crystal_size_mid 0.12
_exptl_crystal_size_min 0.10
_refine_diff_density_max 0.320
_refine_diff_density_min -0.455
_refine_diff_density_rms 0.047
_refine_ls_extinction_method none
_refine_ls_goodness_of_fit_ref 1.066
_refine_ls_hydrogen_treatment constr
_refine_ls_matrix_type full
_refine_ls_number_parameters 594
_refine_ls_number_reflns 7676
_refine_ls_number_restraints 1074
_refine_ls_restrained_S_all 1.038
_refine_ls_R_factor_all 0.0620
_refine_ls_R_factor_gt 0.0429
_refine_ls_shift/su_max 0.001
_refine_ls_shift/su_mean 0.000
_refine_ls_structure_factor_coef Fsqd
_refine_ls_weighting_details 'calc w=1/[\s^2^(Fo^2^)+(0.0521P)^2^+0.5626P] where P=(Fo^2^+2Fc^2^)/3'
_refine_ls_weighting_scheme calc
_refine_ls_wR_factor_gt 0.1055
_refine_ls_wR_factor_ref 0.1163
_reflns_number_gt 5723
_reflns_number_total 7676
_reflns_threshold_expression >2sigma(I)
_cod_data_source_file ja210382c_si_001.cif
_cod_data_source_block 1
_cod_original_cell_volume 1877.6(6)
_cod_database_code 4117314

loop_
_symmetry_equiv_pos_as_xyz
'x, y, z'
'-x, -y, -z'

loop_
_atom_site_label
_atom_site_type_symbol
_atom_site_fract_x
_atom_site_fract_y
_atom_site_fract_z
_atom_site_U_iso_or_equiv
_atom_site_adp_type
_atom_site_occupancy
_atom_site_symmetry_multiplicity
_atom_site_calc_flag
_atom_site_refinement_flags
_atom_site_disorder_assembly
_atom_site_disorder_group
S1 S 0.60290(6) 0.04435(5) 0.82909(3) 0.03891(14) Uani 1 1 d D . .
S2 S 0.14978(6) 0.56053(5) 0.83194(3) 0.04531(16) Uani 1 1 d D . .
S3 S 0.42159(6) 0.22577(5) 0.54020(3) 0.03844(14) Uani 1 1 d D A .
S4 S -0.03513(7) 0.14622(5) 0.81204(4) 0.0376(2) Uani 0.956(2) 1 d PDU A 1
O4 O 0.61197(14) 0.30141(12) 0.64326(7) 0.0311(3) Uani 1 1 d D A .
C1 C 0.4948(2) 0.09174(18) 0.76361(11) 0.0329(4) Uani 1 1 d D A .
C2 C 0.5809(2) 0.01440(17) 0.69790(12) 0.0343(4) Uani 1 1 d D A .
H2 H 0.5461 0.0218 0.6531 0.041 Uiso 1 1 calc R . .
C3 C 0.7234(2) -0.07618(19) 0.70065(13) 0.0403(5) Uani 1 1 d D . .
H3 H 0.7911 -0.1336 0.6589 0.048 Uiso 1 1 calc R . .
C4 C 0.7521(2) -0.07165(19) 0.76907(13) 0.0426(5) Uani 1 1 d D . .
H4 H 0.8413 -0.1246 0.7821 0.051 Uiso 1 1 calc R . .
C5 C 0.2830(2) 0.41295(18) 0.79809(11) 0.0349(4) Uani 1 1 d D A .
C6 C 0.4048(2) 0.39936(19) 0.82531(11) 0.0381(5) Uani 1 1 d D A .
H6 H 0.4941 0.3257 0.8144 0.046 Uiso 1 1 calc R . .
C7 C 0.3891(3) 0.5012(2) 0.87030(13) 0.0496(6) Uani 1 1 d D . .
H7 H 0.4651 0.5019 0.8915 0.059 Uiso 1 1 calc R . .
C8 C 0.2544(3) 0.5961(2) 0.87932(13) 0.0478(6) Uani 1 1 d D . .
H8 H 0.2222 0.6717 0.9078 0.057 Uiso 1 1 calc R . .
C9 C 0.2933(2) 0.23552(17) 0.63011(11) 0.0316(4) Uani 1 1 d D A .
C10 C 0.1799(2) 0.21356(18) 0.61313(12) 0.0357(5) Uani 1 1 d D . .
H10 H 0.0953 0.2134 0.6530 0.043 Uiso 1 1 calc R . .
C11 C 0.1944(2) 0.1913(2) 0.53417(12) 0.0404(5) Uani 1 1 d D . .
H11 H 0.1224 0.1755 0.5168 0.048 Uiso 1 1 calc R . .
C12 C 0.3226(2) 0.19508(19) 0.48643(12) 0.0389(5) Uani 1 1 d D . .
H12 H 0.3530 0.1827 0.4316 0.047 Uiso 1 1 calc R . .
C14 C -0.0233(4) 0.3187(4) 0.8772(2) 0.0371(7) Uani 0.956(2) 1 d PDU A 1
H14 H 0.0089 0.3763 0.8931 0.044 Uiso 0.956(2) 1 calc PR A 1
C15 C -0.1704(3) 0.3247(3) 0.91141(19) 0.0399(6) Uani 0.956(2) 1 d PDU A 1
H15 H -0.2436 0.3846 0.9506 0.048 Uiso 0.956(2) 1 calc PR A 1
C16 C -0.1942(3) 0.2339(4) 0.88113(17) 0.0395(6) Uani 0.956(2) 1 d PDU A 1
H16 H -0.2852 0.2212 0.8961 0.047 Uiso 0.956(2) 1 calc PR A 1
C13 C 0.0718(2) 0.22833(18) 0.82078(11) 0.0345(4) Uani 1 1 d DU . .
C14' C -0.027(4) 0.182(5) 0.809(3) 0.037(3) Uani 0.044(2) 1 d PDU A 2
H14' H 0.0016 0.1244 0.7674 0.044 Uiso 0.044(2) 1 calc PR A 2
C15' C -0.171(5) 0.222(8) 0.863(4) 0.039(3) Uani 0.044(2) 1 d PDU A 2
H15' H -0.2465 0.1935 0.8611 0.046 Uiso 0.044(2) 1 calc PR A 2
C16' C -0.190(6) 0.306(8) 0.916(4) 0.040(3) Uani 0.044(2) 1 d PDU A 2
H16' H -0.2739 0.3383 0.9604 0.048 Uiso 0.044(2) 1 calc PR A 2
S4' S -0.038(2) 0.347(2) 0.8928(14) 0.039(3) Uani 0.044(2) 1 d PDU A 2
C17 C 0.3853(11) 0.2965(12) 1.0298(6) 0.0594(17) Uani 0.73(3) 1 d PDU A 1
H17A H 0.4697 0.2876 0.9842 0.089 Uiso 0.73(3) 1 calc PR A 1
H17B H 0.4111 0.2215 1.0596 0.089 Uiso 0.73(3) 1 calc PR A 1
H17C H 0.3641 0.3683 1.0625 0.089 Uiso 0.73(3) 1 calc PR A 1
C18 C 0.2475(10) 0.3153(7) 1.0040(5) 0.0404(13) Uani 0.73(3) 1 d PDU A 1
H18A H 0.1616 0.3260 1.0501 0.049 Uiso 0.73(3) 1 calc PR A 1
H18B H 0.2207 0.3916 0.9745 0.049 Uiso 0.73(3) 1 calc PR A 1
C19 C 0.2718(9) 0.1036(6) 0.9999(5) 0.0415(12) Uani 0.73(3) 1 d PDU A 1
H19A H 0.3195 0.0974 1.0422 0.050 Uiso 0.73(3) 1 calc PR A 1
H19B H 0.3313 0.0277 0.9657 0.050 Uiso 0.73(3) 1 calc PR A 1
C20 C 0.1139(10) 0.1110(10) 1.0344(6) 0.0532(17) Uani 0.73(3) 1 d PDU A 1
H20A H 0.0624 0.1267 0.9935 0.080 Uiso 0.73(3) 1 calc PR A 1
H20B H 0.0591 0.1786 1.0742 0.080 Uiso 0.73(3) 1 calc PR A 1
H20C H 0.1176 0.0324 1.0578 0.080 Uiso 0.73(3) 1 calc PR A 1
O1 O 0.27455(16) 0.21039(13) 0.95575(8) 0.0389(3) Uani 1 1 d DU . .
C17' C 0.347(3) 0.307(3) 1.0457(16) 0.059(4) Uani 0.27(3) 1 d PDU A 2
H17D H 0.3036 0.3725 1.0864 0.089 Uiso 0.27(3) 1 calc PR A 2
H17E H 0.4256 0.3210 1.0047 0.089 Uiso 0.27(3) 1 calc PR A 2
H17F H 0.3914 0.2263 1.0678 0.089 Uiso 0.27(3) 1 calc PR A 2
C18' C 0.227(3) 0.307(2) 1.0122(15) 0.046(3) Uani 0.27(3) 1 d PDU A 2
H18C H 0.1442 0.2999 1.0550 0.055 Uiso 0.27(3) 1 calc PR A 2
H18D H 0.1858 0.3871 0.9885 0.055 Uiso 0.27(3) 1 calc PR A 2
C19' C 0.274(3) 0.0906(14) 0.9822(15) 0.046(3) Uani 0.27(3) 1 d PDU A 2
H19C H 0.3257 0.0654 1.0238 0.055 Uiso 0.27(3) 1 calc PR A 2
H19D H 0.3325 0.0282 0.9386 0.055 Uiso 0.27(3) 1 calc PR A 2
C20' C 0.120(3) 0.089(3) 1.0124(16) 0.055(4) Uani 0.27(3) 1 d PDU A 2
H20D H 0.0704 0.1086 0.9707 0.082 Uiso 0.27(3) 1 calc PR A 2
H20E H 0.0611 0.1509 1.0554 0.082 Uiso 0.27(3) 1 calc PR A 2
H20F H 0.1295 0.0066 1.0306 0.082 Uiso 0.27(3) 1 calc PR A 2
C21 C 0.1572(17) -0.1277(15) 0.6486(8) 0.054(2) Uani 0.623(10) 1 d PDU A 1
H21A H 0.1466 -0.1931 0.6835 0.081 Uiso 0.623(10) 1 calc PR A 1
H21B H 0.1621 -0.1502 0.5961 0.081 Uiso 0.623(10) 1 calc PR A 1
H21C H 0.0705 -0.0495 0.6668 0.081 Uiso 0.623(10) 1 calc PR A 1
C22 C 0.2999(15) -0.1126(13) 0.6474(4) 0.0399(15) Uani 0.623(10) 1 d PDU A 1
H22A H 0.3856 -0.1942 0.6352 0.048 Uiso 0.623(10) 1 calc PR A 1
H22B H 0.3190 -0.0566 0.6059 0.048 Uiso 0.623(10) 1 calc PR A 1
O2 O 0.29101(16) -0.06334(13) 0.71947(8) 0.0394(3) Uani 1 1 d DU . .
C23 C 0.2882(8) -0.1520(5) 0.7799(3) 0.0431(13) Uani 0.623(10) 1 d PDU A 1
H23A H 0.3634 -0.2357 0.7594 0.052 Uiso 0.623(10) 1 calc PR A 1
H23B H 0.1877 -0.1554 0.7967 0.052 Uiso 0.623(10) 1 calc PR A 1
C24 C 0.3224(10) -0.1149(7) 0.8470(4) 0.0520(17) Uani 0.623(10) 1 d PDU A 1
H24A H 0.2462 -0.0331 0.8681 0.078 Uiso 0.623(10) 1 calc PR A 1
H24B H 0.4217 -0.1112 0.8302 0.078 Uiso 0.623(10) 1 calc PR A 1
H24C H 0.3220 -0.1757 0.8871 0.078 Uiso 0.623(10) 1 calc PR A 1
C21' C 0.141(5) -0.141(5) 0.667(2) 0.041(4) Uani 0.169(5) 1 d PDU A 2
H21D H 0.1359 -0.2021 0.7068 0.061 Uiso 0.169(5) 1 calc PR A 2
H21E H 0.1390 -0.1720 0.6182 0.061 Uiso 0.169(5) 1 calc PR A 2
H21F H 0.0547 -0.0624 0.6839 0.061 Uiso 0.169(5) 1 calc PR A 2
C22' C 0.284(4) -0.123(4) 0.6551(12) 0.040(3) Uani 0.169(5) 1 d PDU A 2
H22C H 0.3696 -0.2043 0.6436 0.048 Uiso 0.169(5) 1 calc PR A 2
H22D H 0.2959 -0.0722 0.6092 0.048 Uiso 0.169(5) 1 calc PR A 2
C23' C 0.278(2) -0.1150(16) 0.7938(8) 0.046(3) Uani 0.169(5) 1 d PDU A 2
H23C H 0.2081 -0.1576 0.8032 0.056 Uiso 0.169(5) 1 calc PR A 2
H23D H 0.2404 -0.0497 0.8352 0.056 Uiso 0.169(5) 1 calc PR A 2
C24' C 0.4347(17) -0.2060(15) 0.7917(11) 0.059(3) Uani 0.169(5) 1 d PDU A 2
H24D H 0.4693 -0.2703 0.7508 0.089 Uiso 0.169(5) 1 calc PR A 2
H24E H 0.4344 -0.2444 0.8419 0.089 Uiso 0.169(5) 1 calc PR A 2
H24F H 0.5025 -0.1624 0.7812 0.089 Uiso 0.169(5) 1 calc PR A 2
C21" C 0.183(3) -0.165(2) 0.653(2) 0.047(4) Uani 0.208(8) 1 d PDU A 3
H21G H 0.1996 -0.2265 0.6929 0.070 Uiso 0.208(8) 1 calc PR A 3
H21H H 0.2014 -0.2059 0.6037 0.070 Uiso 0.208(8) 1 calc PR A 3
H21I H 0.0788 -0.1035 0.6690 0.070 Uiso 0.208(8) 1 calc PR A 3
C22" C 0.289(4) -0.101(3) 0.6445(10) 0.044(3) Uani 0.208(8) 1 d PDU A 3
H22E H 0.3914 -0.1573 0.6160 0.052 Uiso 0.208(8) 1 calc PR A 3
H22F H 0.2571 -0.0265 0.6136 0.052 Uiso 0.208(8) 1 calc PR A 3
C23" C 0.373(2) -0.1738(10) 0.7561(8) 0.049(2) Uani 0.208(8) 1 d PDU A 3
H23E H 0.4805 -0.2083 0.7261 0.059 Uiso 0.208(8) 1 calc PR A 3
H23F H 0.3327 -0.2374 0.7553 0.059 Uiso 0.208(8) 1 calc PR A 3
C24" C 0.362(3) -0.146(2) 0.8373(10) 0.048(3) Uani 0.208(8) 1 d PDU A 3
H24G H 0.2587 -0.0896 0.8630 0.071 Uiso 0.208(8) 1 calc PR A 3
H24H H 0.4310 -0.1067 0.8377 0.071 Uiso 0.208(8) 1 calc PR A 3
H24I H 0.3886 -0.2231 0.8650 0.071 Uiso 0.208(8) 1 calc PR A 3
C25 C -0.2868(4) 0.5938(4) 0.7358(3) 0.0607(12) Uani 0.620(3) 1 d PDU A 1
H25A H -0.2859 0.6551 0.6960 0.091 Uiso 0.620(3) 1 calc PR A 1
H25B H -0.2951 0.6290 0.7855 0.091 Uiso 0.620(3) 1 calc PR A 1
H25C H -0.3728 0.5718 0.7408 0.091 Uiso 0.620(3) 1 calc PR A 1
C26 C -0.1451(4) 0.4811(3) 0.7130(2) 0.0443(9) Uani 0.620(3) 1 d PDU A 1
H26A H -0.1560 0.4147 0.7480 0.053 Uiso 0.620(3) 1 calc PR A 1
H26B H -0.1321 0.4530 0.6598 0.053 Uiso 0.620(3) 1 calc PR A 1
O3 O -0.0110(7) 0.4953(7) 0.7147(3) 0.0342(10) Uani 0.620(3) 1 d PDU A 1
C27 C 0.0261(4) 0.5858(3) 0.66467(19) 0.0369(8) Uani 0.620(3) 1 d PDU A 1
H27A H 0.1179 0.5897 0.6721 0.044 Uiso 0.620(3) 1 calc PR A 1
H27B H -0.0568 0.6684 0.6799 0.044 Uiso 0.620(3) 1 calc PR A 1
C28 C 0.0519(12) 0.5572(12) 0.5808(5) 0.0494(17) Uani 0.620(3) 1 d PDU A 1
H28A H -0.0432 0.5669 0.5714 0.074 Uiso 0.620(3) 1 calc PR A 1
H28B H 0.1251 0.4716 0.5669 0.074 Uiso 0.620(3) 1 calc PR A 1
H28C H 0.0907 0.6141 0.5490 0.074 Uiso 0.620(3) 1 calc PR A 1
C25' C -0.2720(7) 0.5034(7) 0.7578(4) 0.0534(17) Uani 0.380(3) 1 d PDU A 2
H25D H -0.2255 0.4153 0.7676 0.080 Uiso 0.380(3) 1 calc PR A 2
H25E H -0.2911 0.5121 0.7067 0.080 Uiso 0.380(3) 1 calc PR A 2
H25F H -0.3672 0.5429 0.7978 0.080 Uiso 0.380(3) 1 calc PR A 2
C26' C -0.1668(6) 0.5655(5) 0.7598(3) 0.0390(13) Uani 0.380(3) 1 d PDU A 2
H26C H -0.2150 0.6551 0.7514 0.047 Uiso 0.380(3) 1 calc PR A 2
H26D H -0.1474 0.5567 0.8114 0.047 Uiso 0.380(3) 1 calc PR A 2
O3' O -0.0270(11) 0.5107(13) 0.7009(5) 0.0398(17) Uani 0.380(3) 1 d PDU A 2
C27' C -0.0443(7) 0.5407(6) 0.6235(3) 0.0457(14) Uani 0.380(3) 1 d PDU A 2
H27C H -0.1399 0.6132 0.6270 0.055 Uiso 0.380(3) 1 calc PR A 2
H27D H -0.0490 0.4698 0.5994 0.055 Uiso 0.380(3) 1 calc PR A 2
C28' C 0.083(2) 0.569(2) 0.5740(9) 0.052(3) Uani 0.380(3) 1 d PDU A 2
H28D H 0.1742 0.4925 0.5613 0.079 Uiso 0.380(3) 1 calc PR A 2
H28E H 0.0993 0.6285 0.6020 0.079 Uiso 0.380(3) 1 calc PR A 2
H28F H 0.0590 0.6047 0.5261 0.079 Uiso 0.380(3) 1 calc PR A 2
C29 C 0.4684(2) 0.50781(19) 0.61291(13) 0.0439(5) Uani 1 1 d D . .
H29A H 0.4430 0.5341 0.6674 0.066 Uiso 1 1 calc R . .
H29B H 0.3908 0.4834 0.6051 0.066 Uiso 1 1 calc R . .
H29C H 0.4737 0.5766 0.5799 0.066 Uiso 1 1 calc R . .
C30 C 0.6178(2) 0.39959(18) 0.59196(12) 0.0363(5) Uani 1 1 d D . .
H30A H 0.6418 0.3702 0.5376 0.044 Uiso 1 1 calc R . .
H30B H 0.6976 0.4252 0.5965 0.044 Uiso 1 1 calc R . .
C31 C 0.7587(2) 0.20943(18) 0.64300(12) 0.0359(5) Uani 1 1 d D . .
H31A H 0.7484 0.1552 0.6870 0.043 Uiso 1 1 calc R . .
H31B H 0.8219 0.2515 0.6506 0.043 Uiso 1 1 calc R . .
C32 C 0.8364(2) 0.1305(2) 0.56836(13) 0.0462(5) Uani 1 1 d D . .
H32A H 0.8573 0.1822 0.5253 0.069 Uiso 1 1 calc R . .
H32B H 0.7712 0.0932 0.5587 0.069 Uiso 1 1 calc R . .
H32C H 0.9311 0.0647 0.5727 0.069 Uiso 1 1 calc R . .
Li1 Li 0.2798(4) 0.2290(3) 0.84709(19) 0.0373(8) Uani 1 1 d . A .
Li2 Li 0.2875(4) 0.1036(3) 0.7328(2) 0.0377(8) Uani 1 1 d . A .
Li3 Li 0.4319(4) 0.2713(3) 0.70033(19) 0.0341(7) Uani 1 1 d . . .
Li4 Li 0.1442(4) 0.3598(3) 0.7365(2) 0.0389(8) Uani 1 1 d . A .

loop_
_atom_site_aniso_label
_atom_site_aniso_U_11
_atom_site_aniso_U_22
_atom_site_aniso_U_33
_atom_site_aniso_U_23
_atom_site_aniso_U_13
_atom_site_aniso_U_12
S1 0.0384(3) 0.0383(3) 0.0416(3) 0.0062(2) -0.0148(2) -0.0150(2)
S2 0.0425(3) 0.0365(3) 0.0548(4) -0.0111(3) -0.0032(3) -0.0180(2)
S3 0.0318(3) 0.0520(3) 0.0332(3) -0.0035(2) -0.0066(2) -0.0191(2)
S4 0.0374(3) 0.0392(4) 0.0404(3) -0.0025(3) -0.0044(2) -0.0228(3)
O4 0.0275(7) 0.0312(7) 0.0346(7) 0.0054(6) -0.0081(6) -0.0127(6)
C1 0.0347(10) 0.0315(10) 0.0389(11) 0.0067(9) -0.0123(9) -0.0189(9)
C2 0.0360(11) 0.0296(10) 0.0414(11) 0.0040(9) -0.0119(9) -0.0166(9)
C3 0.0381(11) 0.0295(11) 0.0496(13) -0.0005(9) -0.0092(10) -0.0111(9)
C4 0.0343(11) 0.0340(11) 0.0563(14) 0.0052(10) -0.0133(10) -0.0102(9)
C5 0.0355(11) 0.0329(11) 0.0345(11) -0.0025(8) -0.0015(9) -0.0165(9)
C6 0.0493(13) 0.0339(11) 0.0346(11) 0.0024(9) -0.0112(9) -0.0204(10)
C7 0.0679(16) 0.0484(14) 0.0478(14) 0.0030(11) -0.0226(12) -0.0343(13)
C8 0.0689(16) 0.0385(12) 0.0431(13) -0.0040(10) -0.0095(11) -0.0314(12)
C9 0.0297(10) 0.0275(10) 0.0349(11) -0.0010(8) -0.0061(8) -0.0100(8)
C10 0.0307(10) 0.0363(11) 0.0400(11) 0.0033(9) -0.0088(9) -0.0140(9)
C11 0.0384(11) 0.0452(13) 0.0449(12) 0.0012(10) -0.0160(10) -0.0208(10)
C12 0.0392(12) 0.0433(12) 0.0352(11) -0.0038(9) -0.0124(9) -0.0149(10)
C14 0.0416(14) 0.0351(19) 0.0392(19) 0.0021(11) -0.0130(12) -0.0187(14)
C15 0.0389(13) 0.0360(15) 0.0393(13) -0.0003(11) -0.0046(10) -0.0132(10)
C16 0.0317(12) 0.0427(15) 0.043(2) 0.0016(13) -0.0039(10) -0.0176(12)
C13 0.0378(10) 0.0347(11) 0.0350(11) 0.0018(8) -0.0094(8) -0.0189(9)
C14' 0.038(5) 0.038(6) 0.038(6) 0.001(5) -0.006(5) -0.020(4)
C15' 0.036(4) 0.039(5) 0.040(5) 0.002(4) -0.007(4) -0.019(4)
C16' 0.039(4) 0.040(5) 0.040(5) 0.001(4) -0.007(4) -0.015(4)
S4' 0.039(5) 0.037(6) 0.043(6) 0.002(4) -0.018(4) -0.012(4)
C17 0.055(4) 0.079(4) 0.046(3) 0.001(3) -0.019(3) -0.025(3)
C18 0.041(3) 0.0438(19) 0.030(2) -0.0003(17) 0.002(2) -0.0176(16)
C19 0.0520(19) 0.0382(19) 0.034(3) 0.0081(18) -0.014(2) -0.0165(17)
C20 0.060(2) 0.049(3) 0.047(4) 0.016(3) -0.009(3) -0.024(2)
O1 0.0420(8) 0.0391(8) 0.0336(7) 0.0077(6) -0.0089(6) -0.0158(7)
C17' 0.072(9) 0.058(7) 0.047(8) -0.005(6) -0.019(7) -0.023(8)
C18' 0.044(5) 0.053(4) 0.030(5) 0.004(4) 0.002(4) -0.018(4)
C19' 0.048(4) 0.044(4) 0.036(6) 0.021(4) -0.012(5) -0.010(4)
C20' 0.058(5) 0.052(8) 0.044(9) 0.018(7) 0.000(7) -0.023(5)
C21 0.060(4) 0.054(5) 0.057(5) -0.003(4) -0.023(4) -0.026(3)
C22 0.047(3) 0.030(3) 0.039(2) -0.003(2) 0.000(2) -0.019(2)
O2 0.0458(8) 0.0371(8) 0.0437(8) 0.0060(6) -0.0161(7) -0.0231(7)
C23 0.056(3) 0.039(2) 0.048(2) 0.0117(19) -0.023(2) -0.027(2)
C24 0.074(5) 0.039(3) 0.063(3) 0.020(2) -0.042(3) -0.030(3)
C21' 0.049(7) 0.045(9) 0.033(8) -0.007(7) -0.012(7) -0.021(6)
C22' 0.051(5) 0.027(5) 0.039(4) 0.001(4) -0.003(4) -0.019(4)
C23' 0.057(4) 0.042(5) 0.051(4) 0.010(4) -0.023(4) -0.025(4)
C24' 0.063(6) 0.048(7) 0.072(7) 0.017(5) -0.031(5) -0.022(5)
C21" 0.054(7) 0.041(8) 0.046(7) -0.012(6) -0.018(6) -0.015(6)
C22" 0.051(5) 0.034(5) 0.039(4) -0.007(4) -0.006(4) -0.012(4)
C23" 0.057(5) 0.043(4) 0.056(4) 0.014(3) -0.020(4) -0.026(4)
C24" 0.056(8) 0.041(8) 0.063(5) 0.015(5) -0.031(5) -0.029(6)
C25 0.0365(19) 0.053(3) 0.081(3) 0.006(2) -0.007(2) -0.0119(18)
C26 0.0441(19) 0.0440(19) 0.051(2) 0.0068(16) -0.0208(16) -0.0190(15)
O3 0.0331(17) 0.030(2) 0.040(2) 0.0048(15) -0.0106(14) -0.0129(15)
C27 0.0357(17) 0.0252(16) 0.0473(18) 0.0086(14) -0.0119(14) -0.0104(13)
C28 0.057(5) 0.044(3) 0.045(3) 0.015(2) -0.013(3) -0.021(3)
C25' 0.051(3) 0.068(4) 0.051(4) 0.008(3) -0.014(3) -0.036(3)
C26' 0.035(2) 0.031(3) 0.047(3) -0.003(2) -0.009(2) -0.009(2)
O3' 0.030(2) 0.040(3) 0.039(3) 0.006(2) -0.008(2) -0.005(2)
C27' 0.048(3) 0.047(3) 0.043(3) 0.012(2) -0.017(2) -0.019(3)
C28' 0.048(5) 0.064(6) 0.053(4) 0.018(4) -0.017(4) -0.030(4)
C29 0.0463(13) 0.0356(12) 0.0486(13) 0.0093(10) -0.0160(10) -0.0141(10)
C30 0.0389(11) 0.0388(11) 0.0364(11) 0.0105(9) -0.0118(9) -0.0213(9)
C31 0.0271(10) 0.0350(11) 0.0481(12) 0.0060(9) -0.0147(9) -0.0125(9)
C32 0.0325(11) 0.0447(13) 0.0513(14) 0.0001(11) -0.0021(10) -0.0110(10)
Li1 0.0412(19) 0.0407(19) 0.0340(18) 0.0019(15) -0.0093(15) -0.0211(16)
Li2 0.0362(18) 0.0397(19) 0.0408(19) -0.0037(15) -0.0068(15) -0.0203(16)
Li3 0.0340(17) 0.0332(18) 0.0358(18) 0.0018(14) -0.0079(14) -0.0152(15)
Li4 0.0347(18) 0.0358(19) 0.045(2) -0.0044(15) -0.0049(15) -0.0160(15)

loop_
_atom_type_symbol
_atom_type_description
_atom_type_scat_dispersion_real
_atom_type_scat_dispersion_imag
_atom_type_scat_source
C C 0.0033 0.0016 'International Tables Vol C Tables 4.2.6.8 and 6.1.1.4'
H H 0.0000 0.0000 'International Tables Vol C Tables 4.2.6.8 and 6.1.1.4'
O O 0.0106 0.0060 'International Tables Vol C Tables 4.2.6.8 and 6.1.1.4'
Li Li -0.0003 0.0001 'International Tables Vol C Tables 4.2.6.8 and 6.1.1.4'
S S 0.1246 0.1234 'International Tables Vol C Tables 4.2.6.8 and 6.1.1.4'

loop_
_geom_angle_atom_site_label_1
_geom_angle_atom_site_label_2
_geom_angle_atom_site_label_3
_geom_angle
C4 S1 C1 95.73(10)
C8 S2 C5 96.14(11)
C8 S2 Li4 144.36(11)
C5 S2 Li4 48.24(10)
C12 S3 C9 96.15(10)
C12 S3 Li3 145.64(10)
C9 S3 Li3 49.51(9)
C16 S4 C13 95.98(11)
C16 S4 Li2 145.06(11)
C13 S4 Li2 49.17(9)
C30 O4 C31 113.11(14)
C30 O4 Li3 127.30(15)
C31 O4 Li3 119.09(15)
C2 C1 S1 105.06(15)
C2 C1 Li2 88.24(15)
S1 C1 Li2 147.29(14)
C2 C1 Li3 96.18(15)
S1 C1 Li3 128.91(13)
Li2 C1 Li3 77.47(14)
C2 C1 Li1 156.67(17)
S1 C1 Li1 97.09(12)
Li2 C1 Li1 68.92(13)
Li3 C1 Li1 74.89(14)
C1 C2 C3 116.99(19)
C1 C2 Li2 59.69(13)
C3 C2 Li2 153.25(17)
C1 C2 Li3 54.14(12)
C3 C2 Li3 139.44(15)
Li2 C2 Li3 63.21(11)
C4 C3 C2 112.5(2)
C3 C4 S1 109.76(16)
C6 C5 S2 104.70(14)
C6 C5 Li3 91.77(15)
S2 C5 Li3 150.97(15)
C6 C5 Li4 158.06(17)
S2 C5 Li4 97.22(13)
Li3 C5 Li4 68.69(13)
C6 C5 Li1 91.99(16)
S2 C5 Li1 126.45(13)
Li3 C5 Li1 75.51(14)
Li4 C5 Li1 74.00(14)
C5 C6 C7 116.8(2)
C5 C6 Li3 56.98(13)
C7 C6 Li3 158.47(17)
C5 C6 Li1 57.24(13)
C7 C6 Li1 135.16(17)
Li3 C6 Li1 61.92(11)
C8 C7 C6 112.4(2)
C7 C8 S2 110.00(17)
C10 C9 S3 104.46(14)
C10 C9 Li4 95.56(15)
S3 C9 Li4 144.26(14)
C10 C9 Li3 160.34(17)
S3 C9 Li3 95.14(12)
Li4 C9 Li3 68.52(13)
C10 C9 Li2 89.31(15)
S3 C9 Li2 134.06(13)
Li4 C9 Li2 74.35(14)
Li3 C9 Li2 75.59(13)
C9 C10 C11 117.66(18)
C9 C10 Li2 59.85(13)
C11 C10 Li2 141.58(16)
C9 C10 Li4 54.53(13)
C11 C10 Li4 153.28(17)
Li2 C10 Li4 61.11(11)
C12 C11 C10 112.26(18)
C11 C12 S3 109.47(16)
C13 C14 C15 118.8(3)
C13 C14 Li1 57.20(18)
C15 C14 Li1 157.3(4)
C13 C14 Li4 55.45(18)
C15 C14 Li4 138.7(3)
Li1 C14 Li4 60.58(13)
C16 C15 C14 111.6(2)
C15 C16 S4 109.58(18)
C14 C13 C14' 100.2(14)
C14' C13 S4' 104.7(12)
C14 C13 S4 104.1(2)
S4' C13 S4 108.6(8)
C14 C13 Li4 94.8(2)
C14' C13 Li4 121(3)
S4' C13 Li4 92.3(10)
S4 C13 Li4 128.58(14)
C14 C13 Li1 92.5(2)
C14' C13 Li1 158(3)
S4' C13 Li1 88.2(8)
S4 C13 Li1 149.05(14)
Li4 C13 Li1 74.44(14)
C14 C13 Li2 160.2(2)
C14' C13 Li2 99.6(14)
S4' C13 Li2 155.7(8)
S4 C13 Li2 95.45(12)
Li4 C13 Li2 74.79(14)
Li1 C13 Li2 68.72(13)
C13 C14' C15' 117.4(16)
C16' C15' C14' 111.6(16)
C15' C16' S4' 109.9(16)
C16' S4' C13 94.7(11)
C16' S4' Li1 139(3)
C13 S4' Li1 53.6(6)
C16' S4' Li4 127(3)
C13 S4' Li4 51.0(6)
Li1 S4' Li4 57.1(4)
O1 C18 C17 111.0(6)
O1 C19 C20 112.1(5)
C18' O1 C19 104.7(13)
C19 O1 C18 112.7(4)
C18' O1 C19' 118.1(13)
C18 O1 C19' 126.6(11)
C18' O1 Li1 126.7(13)
C19 O1 Li1 126.0(4)
C18 O1 Li1 120.6(4)
C19' O1 Li1 112.0(11)
O1 C18' C17' 114.8(17)
O1 C19' C20' 114.5(14)
O2 C22 C21 112.1(8)
C22 O2 C23' 129.9(10)
C23' O2 C22' 121.4(16)
C23' O2 C22" 134.2(15)
C22 O2 C23 111.2(5)
C22' O2 C23 103.1(16)
C22" O2 C23 115.8(12)
C22 O2 C23" 102.6(8)
C22' O2 C23" 99(2)
C22" O2 C23" 108.7(14)
C22 O2 Li2 123.2(5)
C23' O2 Li2 106.8(8)
C22' O2 Li2 131.2(17)
C22" O2 Li2 118.6(12)
C23 O2 Li2 125.6(2)
C23" O2 Li2 124.5(6)
O2 C23 C24 109.9(5)
O2 C22' C21' 114.5(19)
O2 C23' C24' 105.0(12)
C24' C23' Li2 109.5(11)
O2 C22" C21" 111.5(17)
O2 C23" C24" 111.8(11)
O3 C26 C25 115.7(4)
C26 O3 C27 116.1(4)
C26 O3 Li4 118.5(5)
C27 O3 Li4 118.3(4)
O3 C27 C28 112.9(5)
O3' C26' C25' 110.7(7)
C26' O3' C27' 112.1(7)
C26' O3' Li4 115.2(5)
C27' O3' Li4 129.3(7)
O3' C27' C28' 111.2(9)
O4 C30 C29 109.31(16)
O4 C31 C32 112.45(17)
O1 Li1 C13 113.40(17)
O1 Li1 C5 115.42(17)
C13 Li1 C5 101.58(16)
O1 Li1 C1 114.42(18)
C13 Li1 C1 110.44(15)
C5 Li1 C1 100.17(15)
O1 Li1 Li2 138.84(19)
C13 Li1 Li2 55.86(12)
C5 Li1 Li2 105.74(16)
C1 Li1 Li2 54.74(12)
O1 Li1 C14 93.29(17)
C13 Li1 C14 30.34(10)
C5 Li1 C14 91.38(16)
C1 Li1 C14 140.76(17)
Li2 Li1 C14 86.06(15)
O1 Li1 C6 94.93(14)
C13 Li1 C6 132.22(17)
C5 Li1 C6 30.77(8)
C1 Li1 C6 89.37(13)
Li2 Li1 C6 122.04(16)
C14 Li1 C6 116.57(16)
O1 Li1 Li4 148.05(19)
C13 Li1 Li4 52.74(11)
C5 Li1 Li4 52.99(11)
C1 Li1 Li4 97.46(14)
Li2 Li1 Li4 62.55(13)
C14 Li1 Li4 60.52(14)
C6 Li1 Li4 82.71(13)
O1 Li1 Li3 146.72(18)
C13 Li1 Li3 99.76(15)
C5 Li1 Li3 51.61(11)
C1 Li1 Li3 52.08(11)
Li2 Li1 Li3 63.71(13)
C14 Li1 Li3 115.60(17)
C6 Li1 Li3 58.37(11)
Li4 Li1 Li3 55.12(12)
O1 Li1 S4' 88.5(6)
C13 Li1 S4' 38.2(3)
C5 Li1 S4' 87.7(6)
C1 Li1 S4' 148.6(4)
Li2 Li1 S4' 93.8(4)
C14 Li1 S4' 7.9(4)
C6 Li1 S4' 110.8(5)
Li4 Li1 S4' 63.2(6)
Li3 Li1 S4' 118.1(6)
O2 Li2 C1 111.47(17)
O2 Li2 C13 111.95(16)
C1 Li2 C13 111.60(15)
O2 Li2 C9 121.68(17)
C1 Li2 C9 98.83(14)
C13 Li2 C9 100.26(15)
O2 Li2 Li1 134.80(19)
C1 Li2 Li1 56.34(12)
C13 Li2 Li1 55.42(12)
C9 Li2 Li1 103.51(15)
O2 Li2 C2 91.32(14)
C1 Li2 C2 32.07(8)
C13 Li2 C2 143.67(16)
C9 Li2 C2 89.54(13)
Li1 Li2 C2 88.32(14)
O2 Li2 C10 99.38(14)
C1 Li2 C10 129.18(16)
C13 Li2 C10 91.39(14)
C9 Li2 C10 30.84(8)
Li1 Li2 C10 122.23(16)
C2 Li2 C10 112.68(14)
O2 Li2 C23' 29.6(3)
C1 Li2 C23' 98.1(4)
C13 Li2 C23' 94.9(4)
C9 Li2 C23' 151.2(4)
Li1 Li2 C23' 105.2(4)
C2 Li2 C23' 92.6(4)
C10 Li2 C23' 125.4(4)
O2 Li2 Li4 150.49(18)
C1 Li2 Li4 98.01(14)
C13 Li2 Li4 52.36(11)
C9 Li2 Li4 51.60(11)
Li1 Li2 Li4 61.83(13)
C2 Li2 Li4 115.73(14)
C10 Li2 Li4 60.56(12)
C23' Li2 Li4 147.1(4)
O2 Li2 Li3 150.00(18)
C1 Li2 Li3 51.50(11)
C13 Li2 Li3 97.94(14)
C9 Li2 Li3 51.57(11)
Li1 Li2 Li3 61.60(12)
C2 Li2 Li3 61.39(11)
C10 Li2 Li3 81.83(13)
C23' Li2 Li3 149.5(4)
Li4 Li2 Li3 54.34(12)
O2 Li2 S4 78.94(11)
C1 Li2 S4 139.22(15)
C13 Li2 S4 35.38(7)
C9 Li2 S4 108.76(14)
Li1 Li2 S4 87.72(13)
C2 Li2 S4 161.70(15)
C10 Li2 S4 84.41(10)
C23' Li2 S4 71.3(4)
Li4 Li2 S4 77.75(11)
Li3 Li2 S4 130.72(14)
O4 Li3 C5 112.46(16)
O4 Li3 C1 111.38(16)
C5 Li3 C1 102.25(15)
O4 Li3 C9 118.18(16)
C5 Li3 C9 111.09(15)
C1 Li3 C9 99.58(14)
O4 Li3 Li4 144.61(18)
C5 Li3 Li4 56.36(12)
C1 Li3 Li4 103.98(15)
C9 Li3 Li4 55.10(12)
O4 Li3 C6 90.52(13)
C5 Li3 C6 31.26(8)
C1 Li3 C6 90.94(13)
C9 Li3 C6 142.26(16)
Li4 Li3 C6 87.22(14)
O4 Li3 Li1 142.77(17)
C5 Li3 Li1 52.87(11)
C1 Li3 Li1 53.03(11)
C9 Li3 Li1 98.66(14)
Li4 Li3 Li1 61.94(13)
C6 Li3 Li1 59.71(11)
O4 Li3 C2 95.39(14)
C5 Li3 C2 131.92(16)
C1 Li3 C2 29.68(8)
C9 Li3 C2 86.18(12)
Li4 Li3 C2 117.03(15)
C6 Li3 C2 116.84(14)
Li1 Li3 C2 81.05(12)
O4 Li3 Li2 147.42(17)
C5 Li3 Li2 99.03(14)
C1 Li3 Li2 51.04(11)
C9 Li3 Li2 52.84(11)
Li4 Li3 Li2 61.63(13)
C6 Li3 Li2 114.37(14)
Li1 Li3 Li2 54.69(12)
C2 Li3 Li2 55.40(10)
O4 Li3 S3 83.13(12)
C5 Li3 S3 135.19(15)
C1 Li3 S3 110.68(13)
C9 Li3 S3 35.36(7)
Li4 Li3 S3 86.11(12)
C6 Li3 S3 158.32(14)
Li1 Li3 S3 132.70(14)
C2 Li3 S3 84.47(10)
Li2 Li3 S3 80.17(11)
O3 Li4 O3' 5.0(4)
O3 Li4 C9 112.1(3)
O3' Li4 C9 107.1(3)
O3 Li4 C13 115.2(2)
O3' Li4 C13 117.6(3)
C9 Li4 C13 102.99(15)
O3 Li4 C5 113.0(3)
O3' Li4 C5 115.8(4)
C9 Li4 C5 110.96(16)
C13 Li4 C5 101.69(16)
O3 Li4 Li3 138.2(3)
O3' Li4 Li3 135.6(3)
C9 Li4 Li3 56.37(12)
C13 Li4 Li3 106.60(16)
C5 Li4 Li3 54.96(12)
O3 Li4 C14 95.8(2)
O3' Li4 C14 99.9(3)
C9 Li4 C14 132.60(17)
C13 Li4 C14 29.71(10)
C5 Li4 C14 90.26(15)
Li3 Li4 C14 121.80(19)
O3 Li4 Li1 147.6(3)
O3' Li4 Li1 152.6(3)
C9 Li4 Li1 100.25(15)
C13 Li4 Li1 52.82(11)
C5 Li4 Li1 53.02(11)
Li3 Li4 Li1 62.94(13)
C14 Li4 Li1 58.91(14)
O3 Li4 C10 94.6(3)
O3' Li4 C10 90.2(4)
C9 Li4 C10 29.91(8)
C13 Li4 C10 90.12(13)
C5 Li4 C10 140.69(16)
Li3 Li4 C10 85.77(13)
C14 Li4 C10 115.09(14)
Li1 Li4 C10 113.81(15)
O3 Li4 Li2 147.1(3)
O3' Li4 Li2 144.3(4)
C9 Li4 Li2 54.05(11)
C13 Li4 Li2 52.85(11)
C5 Li4 Li2 99.83(15)
Li3 Li4 Li2 64.02(13)
C14 Li4 Li2 81.55(15)
Li1 Li4 Li2 55.62(12)
C10 Li4 Li2 58.33(11)
O3 Li4 S4' 92.6(6)
O3' Li4 S4' 97.0(6)
C9 Li4 S4' 139.7(4)
C13 Li4 S4' 36.7(4)
C5 Li4 S4' 85.4(5)
Li3 Li4 S4' 122.3(6)
C14 Li4 S4' 7.3(4)
Li1 Li4 S4' 59.7(6)
C10 Li4 S4' 122.0(4)
Li2 Li4 S4' 87.8(5)
O3 Li4 S2 80.3(3)
O3' Li4 S2 83.9(4)
C9 Li4 S2 137.59(15)
C13 Li4 S2 107.58(14)
C5 Li4 S2 34.53(7)
Li3 Li4 S2 86.74(12)
C14 Li4 S2 82.59(12)
Li1 Li4 S2 76.71(11)
C10 Li4 S2 162.13(14)
Li2 Li4 S2 131.17(15)
S4' Li4 S2 75.5(4)

loop_
_geom_bond_atom_site_label_1
_geom_bond_atom_site_label_2
_geom_bond_distance
S1 C4 1.719(2)
S1 C1 1.738(2)
S2 C8 1.708(2)
S2 C5 1.739(2)
S2 Li4 3.044(3)
S3 C12 1.713(2)
S3 C9 1.744(2)
S3 Li3 3.001(3)
S4 C16 1.711(3)
S4 C13 1.753(2)
S4 Li2 3.014(3)
O4 C30 1.437(2)
O4 C31 1.442(2)
O4 Li3 1.975(3)
C1 C2 1.388(3)
C1 Li2 2.257(4)
C1 Li3 2.272(4)
C1 Li1 2.301(4)
C2 C3 1.419(3)
C2 Li2 2.613(4)
C2 Li3 2.787(4)
C3 C4 1.348(3)
C5 C6 1.393(3)
C5 Li3 2.251(4)
C5 Li4 2.289(4)
C5 Li1 2.289(4)
C6 C7 1.425(3)
C6 Li3 2.683(4)
C6 Li1 2.721(4)
C7 C8 1.346(3)
C9 C10 1.382(3)
C9 Li4 2.257(4)
C9 Li3 2.292(4)
C9 Li2 2.332(4)
C10 C11 1.418(3)
C10 Li2 2.696(4)
C10 Li4 2.759(4)
C11 C12 1.354(3)
C14 C13 1.370(4)
C14 C15 1.414(4)
C14 Li1 2.709(5)
C14 Li4 2.754(5)
C15 C16 1.363(3)
C13 C14' 1.378(15)
C13 S4' 1.752(12)
C13 Li4 2.276(4)
C13 Li1 2.279(4)
C13 Li2 2.291(4)
C14' C15' 1.417(15)
C15' C16' 1.357(15)
C16' S4' 1.715(15)
S4' Li1 2.83(2)
S4' Li4 2.93(2)
C17 C18 1.515(6)
C18 O1 1.450(5)
C19 O1 1.445(5)
C19 C20 1.508(6)
O1 C18' 1.414(13)
O1 C19' 1.459(12)
O1 Li1 1.938(4)
C17' C18' 1.497(13)
C19' C20' 1.498(13)
C21 C22 1.514(8)
C22 O2 1.422(6)
O2 C23' 1.423(12)
O2 C22' 1.424(13)
O2 C22" 1.455(13)
O2 C23 1.456(4)
O2 C23" 1.462(10)
O2 Li2 1.983(4)
C23 C24 1.480(7)
C21' C22' 1.501(14)
C23' C24' 1.507(13)
C23' Li2 2.754(17)
C21" C22" 1.506(14)
C23" C24" 1.481(13)
C25 C26 1.486(5)
C26 O3 1.437(7)
O3 C27 1.444(6)
O3 Li4 1.846(7)
C27 C28 1.496(9)
C25' C26' 1.518(7)
C26' O3' 1.437(10)
O3' C27' 1.451(9)
O3' Li4 2.134(11)
C27' C28' 1.487(10)
C29 C30 1.501(3)
C31 C32 1.512(3)
Li1 Li2 2.579(5)
Li1 Li4 2.755(5)
Li1 Li3 2.780(5)
Li2 Li4 2.773(5)
Li2 Li3 2.833(5)
Li3 Li4 2.561(5)
